data_7012458
loop_
_publ_author_name
'Bashall, Alan'
'Garc\'ia, Felipe'
'Hopkins, Alexander A.'
'Wood, Jody A.'
'McPartlin, Mary'
'Woods, Anthony D.'
'Wright, Dominic S.'

_publ_section_title
;
 Reactions of metallated cyclohexyl phosphine (CyPHM) with As(NMe2)3;
 synthesis of [(CyP)4As]-- anions (M = Li or Na, Cy = cyclohexyl)
;
_journal_issue 6
_journal_name_full 'Dalton Transactions'
_journal_page_first 1143
_journal_paper_doi 10.1039/b211037g
_journal_year 2003
_chemical_formula_sum 'C34 H68 As Li N2 O P4'
_chemical_formula_weight 726.64
_space_group_IT_number 61
_symmetry_cell_setting orthorhombic
_symmetry_space_group_name_Hall '-P 2ac 2ab'
_symmetry_space_group_name_H-M 'P b c a'
_atom_sites_solution_hydrogens geom
_atom_sites_solution_primary direct
_atom_sites_solution_secondary difmap
_audit_creation_method SHELXL-97
_cell_angle_alpha 90.00
_cell_angle_beta 90.00
_cell_angle_gamma 90.00
_cell_formula_units_Z 8
_cell_length_a 19.204(4)
_cell_length_b 19.464(6)
_cell_length_c 21.771(4)
_cell_measurement_temperature 293(2)
_cell_volume 8138(3)
_computing_cell_refinement 'Bruker XSCANS'
_computing_data_collection 'Bruker XSCANS'
_computing_data_reduction 'Bruker XSCANS'
_computing_molecular_graphics 'Bruker SHELXTL'
_computing_publication_material 'Bruker SHELXTL'
_computing_structure_refinement 'SHELXL-97 (Sheldrick, 1997)'
_computing_structure_solution 'SHELXS-97 (Sheldrick, 1990)'
_diffrn_ambient_temperature 293(2)
_diffrn_measured_fraction_theta_full 0.988
_diffrn_measured_fraction_theta_max 0.988
_diffrn_measurement_device_type 'Bruker P4'
_diffrn_measurement_method theta/2theta
_diffrn_radiation_monochromator graphite
_diffrn_radiation_source 'fine-focus sealed tube'
_diffrn_radiation_type MoK\a
_diffrn_radiation_wavelength 0.71073
_diffrn_reflns_av_R_equivalents 0.1123
_diffrn_reflns_av_sigmaI/netI 0.2982
_diffrn_reflns_limit_h_max 19
_diffrn_reflns_limit_h_min -1
_diffrn_reflns_limit_k_max 19
_diffrn_reflns_limit_k_min -1
_diffrn_reflns_limit_l_max 21
_diffrn_reflns_limit_l_min -1
_diffrn_reflns_number 5296
_diffrn_reflns_theta_full 21.00
_diffrn_reflns_theta_max 21.00
_diffrn_reflns_theta_min 2.09
_diffrn_standards_decay_% 0
_diffrn_standards_interval_count 97
_diffrn_standards_number 3
_exptl_absorpt_coefficient_mu 1.019
_exptl_absorpt_correction_T_max 1.000
_exptl_absorpt_correction_T_min 0.815
_exptl_absorpt_correction_type semi-empirical
_exptl_absorpt_process_details psi-scans
_exptl_crystal_colour yellow
_exptl_crystal_density_diffrn 1.186
_exptl_crystal_density_method 'not measured'
_exptl_crystal_F_000 3120
_exptl_crystal_size_max 0.48
_exptl_crystal_size_mid 0.44
_exptl_crystal_size_min 0.14
_refine_diff_density_max 0.332
_refine_diff_density_min -0.332
_refine_diff_density_rms 0.075
_refine_ls_extinction_method none
_refine_ls_goodness_of_fit_ref 0.835
_refine_ls_hydrogen_treatment mixed
_refine_ls_matrix_type full
_refine_ls_number_parameters 370
_refine_ls_number_reflns 4317
_refine_ls_number_restraints 59
_refine_ls_restrained_S_all 0.851
_refine_ls_R_factor_all 0.2643
_refine_ls_R_factor_gt 0.0822
_refine_ls_shift/su_max 0.000
_refine_ls_shift/su_mean 0.000
_refine_ls_structure_factor_coef Fsqd
_refine_ls_weighting_details 'calc w=1/[\s^2^(Fo^2^)+(0.0326P)^2^+0.0000P] where P=(Fo^2^+2Fc^2^)/3'
_refine_ls_weighting_scheme calc
_refine_ls_wR_factor_gt 0.1127
_refine_ls_wR_factor_ref 0.1438
_reflns_number_gt 1457
_reflns_number_total 4317
_reflns_threshold_expression >2sigma(I)
_cod_data_source_file b211037g.txt
_cod_data_source_block sx468
_cod_original_sg_symbol_H-M Pbca
_cod_database_code 7012458

loop_
_symmetry_equiv_pos_as_xyz
'x, y, z'
'-x+1/2, -y, z+1/2'
'-x, y+1/2, -z+1/2'
'x+1/2, -y+1/2, -z'
'-x, -y, -z'
'x-1/2, y, -z-1/2'
'x, -y-1/2, z-1/2'
'-x-1/2, y-1/2, z'

loop_
_atom_site_label
_atom_site_type_symbol
_atom_site_fract_x
_atom_site_fract_y
_atom_site_fract_z
_atom_site_U_iso_or_equiv
_atom_site_adp_type
_atom_site_occupancy
_atom_site_symmetry_multiplicity
_atom_site_calc_flag
_atom_site_refinement_flags
_atom_site_disorder_assembly
_atom_site_disorder_group
As1 As 0.91893(8) 0.57052(7) 0.60448(6) 0.0634(5) Uani 1 1 d . C .
P1 P 0.98069(18) 0.64166(18) 0.66565(14) 0.0488(11) Uani 1 1 d . . .
P2 P 0.91168(19) 0.72954(18) 0.68299(14) 0.0521(11) Uani 1 1 d . . .
P3 P 0.80464(19) 0.6874(2) 0.68547(15) 0.0624(13) Uani 1 1 d . C .
P4 P 0.80482(19) 0.59088(19) 0.63457(16) 0.0691(13) Uani 1 1 d D . .
C11 C 0.9840(7) 0.6089(7) 0.7472(5) 0.058(4) Uani 1 1 d . B .
H11 H 0.9362 0.6047 0.7627 0.070 Uiso 1 1 calc R . .
C12 C 1.0185(7) 0.5399(7) 0.7513(6) 0.088(5) Uani 1 1 d . . .
H12A H 0.9899 0.5075 0.7287 0.105 Uiso 0.65 1 calc PR A 1
H12B H 1.0626 0.5431 0.7298 0.105 Uiso 0.65 1 calc PR A 1
H12C H 1.0686 0.5429 0.7461 0.105 Uiso 0.35 1 calc PR A 2
H12D H 0.9994 0.5074 0.7221 0.105 Uiso 0.35 1 calc PR A 2
C13 C 1.0326(10) 0.5095(11) 0.8130(10) 0.058(6) Uiso 0.65 1 d P B 1
H13A H 1.0659 0.4724 0.8087 0.070 Uiso 0.65 1 calc PR B 1
H13B H 0.9898 0.4904 0.8293 0.070 Uiso 0.65 1 calc PR B 1
C13' C 0.9957(19) 0.521(2) 0.8243(17) 0.058(6) Uiso 0.35 1 d P B 2
H13C H 0.9507 0.5400 0.8353 0.070 Uiso 0.35 1 calc PR B 2
H13D H 0.9966 0.4722 0.8325 0.070 Uiso 0.35 1 calc PR B 2
C14 C 1.0611(7) 0.5625(7) 0.8579(5) 0.093(6) Uani 1 1 d . . .
H14A H 1.0549 0.5449 0.8993 0.112 Uiso 0.65 1 calc PR B 1
H14B H 1.1107 0.5670 0.8509 0.112 Uiso 0.65 1 calc PR B 1
H14C H 1.0687 0.5474 0.8998 0.112 Uiso 0.35 1 calc PR B 2
H14D H 1.1040 0.5594 0.8347 0.112 Uiso 0.35 1 calc PR B 2
C15 C 1.0293(7) 0.6321(7) 0.8548(5) 0.071(5) Uani 1 1 d . B .
H15A H 1.0569 0.6636 0.8792 0.086 Uiso 1 1 calc R . .
H15B H 0.9830 0.6304 0.8725 0.086 Uiso 1 1 calc R . .
C16 C 1.0245(6) 0.6593(6) 0.7890(5) 0.050(4) Uani 1 1 d . . .
H16A H 1.0710 0.6658 0.7727 0.060 Uiso 1 1 calc R B .
H16B H 1.0012 0.7035 0.7891 0.060 Uiso 1 1 calc R . .
C21 C 0.9080(6) 0.7720(6) 0.6074(5) 0.045(3) Uani 1 1 d U . .
H21 H 0.8896 0.7392 0.5774 0.054 Uiso 1 1 calc R . .
C22 C 0.8599(7) 0.8338(6) 0.6093(6) 0.078(4) Uani 1 1 d U . .
H22A H 0.8758 0.8651 0.6410 0.094 Uiso 1 1 calc R . .
H22B H 0.8134 0.8186 0.6204 0.094 Uiso 1 1 calc R . .
C23 C 0.8563(7) 0.8725(8) 0.5478(6) 0.100(6) Uani 1 1 d U . .
H23A H 0.8351 0.8432 0.5169 0.120 Uiso 1 1 calc R . .
H23B H 0.8275 0.9131 0.5524 0.120 Uiso 1 1 calc R . .
C24 C 0.9269(7) 0.8931(6) 0.5273(6) 0.087(5) Uani 1 1 d U . .
H24A H 0.9449 0.9277 0.5552 0.104 Uiso 1 1 calc R . .
H24B H 0.9236 0.9136 0.4868 0.104 Uiso 1 1 calc R . .
C25 C 0.9767(7) 0.8340(7) 0.5249(6) 0.089(5) Uani 1 1 d U . .
H25A H 1.0228 0.8510 0.5147 0.107 Uiso 1 1 calc R . .
H25B H 0.9625 0.8026 0.4926 0.107 Uiso 1 1 calc R . .
C26 C 0.9802(6) 0.7948(6) 0.5863(5) 0.069(4) Uani 1 1 d U . .
H26A H 1.0098 0.7547 0.5816 0.083 Uiso 1 1 calc R . .
H26B H 1.0007 0.8241 0.6174 0.083 Uiso 1 1 calc R . .
C31 C 0.7985(7) 0.6512(8) 0.7654(5) 0.065(5) Uani 1 1 d . . .
H31 H 0.8297 0.6113 0.7676 0.078 Uiso 1 1 calc R C .
C32 C 0.8210(7) 0.7014(7) 0.8143(5) 0.077(5) Uani 1 1 d . C .
H32A H 0.7929 0.7427 0.8112 0.092 Uiso 1 1 calc R . .
H32B H 0.8692 0.7143 0.8074 0.092 Uiso 1 1 calc R . .
C33 C 0.8137(7) 0.6716(8) 0.8791(6) 0.105(6) Uani 1 1 d . . .
H33A H 0.8239 0.7069 0.9092 0.126 Uiso 1 1 calc R C .
H33B H 0.8470 0.6346 0.8845 0.126 Uiso 1 1 calc R . .
C34 C 0.7399(9) 0.6443(10) 0.8890(7) 0.128(8) Uani 1 1 d . C .
H34A H 0.7377 0.6220 0.9288 0.154 Uiso 1 1 calc R . .
H34B H 0.7079 0.6829 0.8898 0.154 Uiso 1 1 calc R . .
C35 C 0.7165(9) 0.5950(9) 0.8412(7) 0.116(7) Uani 1 1 d . . .
H35A H 0.6682 0.5830 0.8484 0.140 Uiso 1 1 calc R C .
H35B H 0.7440 0.5533 0.8441 0.140 Uiso 1 1 calc R . .
C36 C 0.7240(6) 0.6255(8) 0.7761(6) 0.091(6) Uani 1 1 d . C .
H36A H 0.7126 0.5908 0.7459 0.109 Uiso 1 1 calc R . .
H36B H 0.6916 0.6634 0.7712 0.109 Uiso 1 1 calc R . .
C41 C 0.7771(15) 0.6159(13) 0.5522(10) 0.077(7) Uiso 0.50 1 d PD C 1
H41 H 0.7280 0.6165 0.5643 0.092 Uiso 0.50 1 calc PR C 1
C42 C 0.7704(11) 0.6729(10) 0.5250(9) 0.041(5) Uiso 0.50 1 d PD C 1
H42A H 0.8158 0.6857 0.5091 0.049 Uiso 0.50 1 calc PR C 1
H42B H 0.7581 0.7069 0.5558 0.049 Uiso 0.50 1 calc PR C 1
C43 C 0.7165(12) 0.6796(11) 0.4707(11) 0.078(7) Uiso 0.50 1 d PD C 1
H43A H 0.6714 0.6921 0.4875 0.093 Uiso 0.50 1 calc PR C 1
H43B H 0.7313 0.7163 0.4436 0.093 Uiso 0.50 1 calc PR C 1
C44 C 0.7102(14) 0.6253(12) 0.4403(10) 0.090(8) Uiso 0.50 1 d PD C 1
H44A H 0.6616 0.6240 0.4284 0.108 Uiso 0.50 1 calc PR C 1
H44B H 0.7360 0.6337 0.4027 0.108 Uiso 0.50 1 calc PR C 1
C45 C 0.7245(12) 0.5659(12) 0.4545(10) 0.075(7) Uiso 0.50 1 d PD C 1
H45A H 0.7514 0.5458 0.4213 0.090 Uiso 0.50 1 calc PR C 1
H45B H 0.6814 0.5402 0.4576 0.090 Uiso 0.50 1 calc PR C 1
C46 C 0.7662(12) 0.5561(11) 0.5159(11) 0.072(7) Uiso 0.50 1 d PD C 1
H46A H 0.7417 0.5226 0.5408 0.087 Uiso 0.50 1 calc PR C 1
H46B H 0.8113 0.5367 0.5059 0.087 Uiso 0.50 1 calc PR C 1
C41' C 0.7475(14) 0.6082(14) 0.5678(10) 0.077(7) Uiso 0.50 1 d PD C 2
H41' H 0.7833 0.6237 0.5389 0.092 Uiso 0.50 1 calc PR C 2
C42' C 0.7058(11) 0.6541(10) 0.5600(8) 0.041(5) Uiso 0.50 1 d PD C 2
H42C H 0.7281 0.6965 0.5729 0.049 Uiso 0.50 1 calc PR C 2
H42D H 0.6674 0.6461 0.5881 0.049 Uiso 0.50 1 calc PR C 2
C43' C 0.6723(13) 0.6680(11) 0.4926(10) 0.078(7) Uiso 0.50 1 d PD C 2
H43C H 0.6270 0.6893 0.4972 0.093 Uiso 0.50 1 calc PR C 2
H43D H 0.7020 0.6993 0.4699 0.093 Uiso 0.50 1 calc PR C 2
C44' C 0.6661(14) 0.6125(12) 0.4631(10) 0.090(8) Uiso 0.50 1 d PD C 2
H44C H 0.6210 0.6146 0.4431 0.108 Uiso 0.50 1 calc PR C 2
H44D H 0.7006 0.6141 0.4306 0.108 Uiso 0.50 1 calc PR C 2
C45' C 0.6703(13) 0.5548(11) 0.4858(10) 0.075(7) Uiso 0.50 1 d PD C 2
H45C H 0.6802 0.5221 0.4533 0.090 Uiso 0.50 1 calc PR C 2
H45D H 0.6255 0.5428 0.5032 0.090 Uiso 0.50 1 calc PR C 2
C46' C 0.7271(13) 0.5469(11) 0.5367(11) 0.072(7) Uiso 0.50 1 d PD C 2
H46C H 0.7100 0.5145 0.5671 0.087 Uiso 0.50 1 calc PR C 2
H46D H 0.7682 0.5267 0.5181 0.087 Uiso 0.50 1 calc PR C 2
Li1 Li 0.9390(10) 0.4400(12) 0.6390(9) 0.061(7) Uani 1 1 d . . .
O1 O 0.8932(5) 0.4067(6) 0.7138(4) 0.087(4) Uani 1 1 d . C .
C51 C 0.8386(15) 0.4432(12) 0.7439(13) 0.085(8) Uiso 0.64 1 d P C 1
H51A H 0.8159 0.4739 0.7151 0.101 Uiso 0.64 1 calc PR C 1
H51B H 0.8575 0.4704 0.7773 0.101 Uiso 0.64 1 calc PR C 1
C51' C 0.817(3) 0.424(3) 0.7180(19) 0.085(8) Uiso 0.36 1 d P C 2
H51C H 0.8105 0.4731 0.7204 0.101 Uiso 0.36 1 calc PR C 2
H51D H 0.7928 0.4073 0.6815 0.101 Uiso 0.36 1 calc PR C 2
C52 C 0.7895(11) 0.3944(14) 0.7673(13) 0.199(13) Uani 1 1 d . . .
H52A H 0.7520 0.3860 0.7384 0.239 Uiso 0.64 1 calc PR C 1
H52B H 0.7702 0.4089 0.8064 0.239 Uiso 0.64 1 calc PR C 1
H52C H 0.7414 0.3812 0.7606 0.239 Uiso 0.36 1 calc PR C 2
H52D H 0.7924 0.4243 0.8028 0.239 Uiso 0.36 1 calc PR C 2
C53 C 0.8380(14) 0.3295(12) 0.7746(11) 0.210(15) Uani 1 1 d . C .
H53A H 0.8407 0.3152 0.8172 0.252 Uiso 1 1 calc R . .
H53B H 0.8210 0.2914 0.7501 0.252 Uiso 1 1 calc R . .
C54 C 0.9026(10) 0.3518(10) 0.7535(8) 0.136(8) Uani 1 1 d . . .
H54A H 0.9314 0.3657 0.7879 0.163 Uiso 1 1 calc R C .
H54B H 0.9261 0.3146 0.7322 0.163 Uiso 1 1 calc R . .
N1 N 0.9080(7) 0.3697(7) 0.5692(5) 0.083(4) Uani 1 1 d . C .
N2 N 1.0399(6) 0.3986(7) 0.6281(6) 0.076(4) Uani 1 1 d . C .
C1 C 0.8332(15) 0.3527(17) 0.5745(16) 0.122(14) Uiso 0.51 1 d P C 1
H1A H 0.8062 0.3941 0.5720 0.182 Uiso 0.51 1 calc PR C 1
H1B H 0.8247 0.3305 0.6132 0.182 Uiso 0.51 1 calc PR C 1
H1C H 0.8202 0.3224 0.5416 0.182 Uiso 0.51 1 calc PR C 1
C2 C 0.9084(15) 0.4065(13) 0.5042(11) 0.086(6) Uiso 0.51 1 d P C 1
H2A H 0.8738 0.4420 0.5037 0.130 Uiso 0.51 1 calc PR C 1
H2B H 0.8981 0.3734 0.4728 0.130 Uiso 0.51 1 calc PR C 1
H2C H 0.9534 0.4262 0.4969 0.130 Uiso 0.51 1 calc PR C 1
C3 C 0.954(2) 0.3232(18) 0.5710(17) 0.106(11) Uiso 0.51 1 d P C 1
H3A H 0.9517 0.2992 0.5320 0.127 Uiso 0.51 1 calc PR C 1
H3B H 0.9393 0.2906 0.6022 0.127 Uiso 0.51 1 calc PR C 1
C1' C 0.8760(15) 0.3062(14) 0.6011(13) 0.086(6) Uiso 0.49 1 d P C 2
H1'1 H 0.9070 0.2901 0.6325 0.130 Uiso 0.49 1 calc PR C 2
H1'2 H 0.8688 0.2705 0.5713 0.130 Uiso 0.49 1 calc PR C 2
H1'3 H 0.8322 0.3185 0.6192 0.130 Uiso 0.49 1 calc PR C 2
C2' C 0.8640(15) 0.3912(15) 0.5256(14) 0.086(6) Uiso 0.49 1 d P C 2
H2'1 H 0.8209 0.4050 0.5442 0.130 Uiso 0.49 1 calc PR C 2
H2'2 H 0.8555 0.3546 0.4971 0.130 Uiso 0.49 1 calc PR C 2
H2'3 H 0.8841 0.4296 0.5042 0.130 Uiso 0.49 1 calc PR C 2
C3' C 0.977(2) 0.347(2) 0.5463(15) 0.106(11) Uiso 0.49 1 d P C 2
H3'1 H 0.9695 0.3026 0.5267 0.127 Uiso 0.49 1 calc PR C 2
H3'2 H 0.9901 0.3787 0.5142 0.127 Uiso 0.49 1 calc PR C 2
C4 C 1.0300(9) 0.3404(8) 0.5832(9) 0.115(7) Uani 1 1 d . . .
H4A H 1.0532 0.2998 0.5990 0.138 Uiso 0.51 1 calc PR C 1
H4B H 1.0521 0.3525 0.5446 0.138 Uiso 0.51 1 calc PR C 1
H4C H 1.0718 0.3363 0.5585 0.138 Uiso 0.49 1 calc PR C 2
H4D H 1.0248 0.2980 0.6062 0.138 Uiso 0.49 1 calc PR C 2
C5 C 1.0791(8) 0.3752(8) 0.6806(7) 0.147(7) Uani 1 1 d . . .
H5A H 1.0531 0.3403 0.7018 0.221 Uiso 1 1 calc R C .
H5B H 1.0874 0.4131 0.7078 0.221 Uiso 1 1 calc R . .
H5C H 1.1227 0.3565 0.6671 0.221 Uiso 1 1 calc R . .
C6 C 1.0821(7) 0.4508(7) 0.5981(6) 0.102(5) Uani 1 1 d . . .
H6A H 1.0579 0.4678 0.5626 0.154 Uiso 1 1 calc R C .
H6B H 1.1257 0.4311 0.5857 0.154 Uiso 1 1 calc R . .
H6C H 1.0904 0.4880 0.6261 0.154 Uiso 1 1 calc R . .

loop_
_atom_site_aniso_label
_atom_site_aniso_U_11
_atom_site_aniso_U_22
_atom_site_aniso_U_33
_atom_site_aniso_U_23
_atom_site_aniso_U_13
_atom_site_aniso_U_12
As1 0.0839(11) 0.0683(10) 0.0381(8) -0.0020(10) -0.0142(10) -0.0189(12)
P1 0.059(2) 0.054(2) 0.033(2) 0.001(2) -0.001(2) -0.015(2)
P2 0.062(3) 0.057(3) 0.037(2) 0.000(2) -0.003(2) -0.021(3)
P3 0.056(3) 0.085(3) 0.046(2) 0.011(3) -0.001(2) -0.032(3)
P4 0.073(3) 0.076(3) 0.058(2) 0.021(2) -0.026(2) -0.032(3)
C11 0.072(11) 0.055(10) 0.047(9) 0.009(9) -0.035(9) -0.012(10)
C12 0.101(13) 0.112(14) 0.050(10) 0.000(11) -0.024(10) -0.045(13)
C14 0.142(16) 0.081(12) 0.056(10) 0.024(10) -0.049(10) -0.008(13)
C15 0.085(12) 0.084(13) 0.045(10) 0.010(10) -0.033(9) 0.001(11)
C16 0.052(10) 0.048(11) 0.052(9) -0.012(8) -0.003(8) 0.006(9)
C21 0.059(9) 0.043(8) 0.032(7) 0.000(7) -0.003(8) -0.010(7)
C22 0.101(10) 0.078(11) 0.057(9) 0.015(9) 0.002(9) 0.016(9)
C23 0.113(12) 0.119(15) 0.069(11) 0.045(10) -0.013(11) 0.035(12)
C24 0.163(16) 0.043(10) 0.054(9) 0.006(8) 0.004(11) -0.013(10)
C25 0.095(11) 0.121(14) 0.051(9) 0.042(10) 0.022(9) -0.001(10)
C26 0.080(9) 0.072(11) 0.055(8) 0.027(8) 0.020(9) -0.020(8)
C31 0.043(10) 0.113(14) 0.038(9) 0.021(9) 0.008(8) -0.007(10)
C32 0.078(11) 0.129(15) 0.023(8) 0.027(10) 0.001(9) -0.021(11)
C33 0.086(13) 0.175(17) 0.054(12) 0.029(11) 0.002(10) -0.031(13)
C34 0.104(15) 0.20(2) 0.080(14) 0.051(16) 0.017(15) -0.039(16)
C35 0.101(15) 0.15(2) 0.098(14) 0.057(15) 0.043(13) -0.034(14)
C36 0.054(11) 0.139(16) 0.080(12) 0.015(12) 0.012(10) -0.036(11)
Li1 0.056(16) 0.069(17) 0.058(14) 0.028(15) 0.003(13) -0.016(15)
O1 0.096(9) 0.081(9) 0.084(8) 0.028(7) 0.004(7) -0.009(8)
C52 0.16(2) 0.25(3) 0.19(3) 0.03(3) 0.112(19) -0.03(2)
C53 0.32(4) 0.18(3) 0.128(19) 0.01(2) 0.11(3) -0.11(3)
C54 0.21(3) 0.084(16) 0.118(16) 0.059(13) 0.034(18) 0.005(18)
N1 0.086(12) 0.089(11) 0.074(9) -0.001(8) -0.025(9) 0.015(10)
N2 0.069(10) 0.087(11) 0.072(9) 0.006(9) 0.005(8) -0.007(9)
C4 0.092(16) 0.108(16) 0.145(18) -0.046(14) 0.022(14) 0.042(14)
C5 0.188(19) 0.146(17) 0.108(13) 0.014(14) -0.033(16) 0.052(17)
C6 0.073(11) 0.121(15) 0.113(13) 0.000(13) 0.003(12) -0.013(12)

loop_
_atom_type_symbol
_atom_type_description
_atom_type_scat_dispersion_real
_atom_type_scat_dispersion_imag
_atom_type_scat_source
C C 0.0033 0.0016 'International Tables Vol C Tables 4.2.6.8 and 6.1.1.4'
H H 0.0000 0.0000 'International Tables Vol C Tables 4.2.6.8 and 6.1.1.4'
As As 0.0499 2.0058 'International Tables Vol C Tables 4.2.6.8 and 6.1.1.4'
Li Li -0.0003 0.0001 'International Tables Vol C Tables 4.2.6.8 and 6.1.1.4'
N N 0.0061 0.0033 'International Tables Vol C Tables 4.2.6.8 and 6.1.1.4'
O O 0.0106 0.0060 'International Tables Vol C Tables 4.2.6.8 and 6.1.1.4'
P P 0.1023 0.0942 'International Tables Vol C Tables 4.2.6.8 and 6.1.1.4'

loop_
_geom_angle_atom_site_label_1
_geom_angle_atom_site_label_2
_geom_angle_atom_site_label_3
_geom_angle
_geom_angle_site_symmetry_1
_geom_angle_site_symmetry_3
_geom_angle_publ_flag
P1 As1 P4 102.99(14) . . ?
P1 As1 Li1 109.9(5) . . ?
P4 As1 Li1 102.6(4) . . ?
C11 P1 P2 97.0(5) . . ?
C11 P1 As1 111.4(4) . . ?
P2 P1 As1 105.19(17) . . ?
C21 P2 P1 102.7(4) . . ?
C21 P2 P3 98.8(4) . . ?
P1 P2 P3 106.01(19) . . ?
C31 P3 P4 98.5(5) . . ?
C31 P3 P2 102.7(4) . . ?
P4 P3 P2 107.8(2) . . ?
C41' P4 C41 20.5(16) . . ?
C41' P4 P3 103.9(9) . . ?
C41 P4 P3 104.7(8) . . ?
C41' P4 As1 111.7(10) . . ?
C41 P4 As1 92.3(9) . . ?
P3 P4 As1 106.97(18) . . ?
C12 C11 C16 108.1(10) . . ?
C12 C11 P1 111.9(10) . . ?
C16 C11 P1 110.8(9) . . ?
C13 C12 C11 119.2(14) . . ?
C13 C12 C13' 27.6(15) . . ?
C11 C12 C13' 97.8(17) . . ?
C12 C13 C14 112.0(15) . . ?
C14 C13' C12 96.6(19) . . ?
C15 C14 C13 116.1(13) . . ?
C15 C14 C13' 96.4(17) . . ?
C13 C14 C13' 28.0(16) . . ?
C14 C15 C16 112.5(11) . . ?
C15 C16 C11 111.2(10) . . ?
C22 C21 C26 109.4(10) . . ?
C22 C21 P2 110.8(9) . . ?
C26 C21 P2 111.3(8) . . ?
C21 C22 C23 113.1(11) . . ?
C24 C23 C22 110.7(12) . . ?
C23 C24 C25 112.8(12) . . ?
C24 C25 C26 112.2(12) . . ?
C21 C26 C25 111.4(10) . . ?
C32 C31 C36 111.7(11) . . ?
C32 C31 P3 113.1(10) . . ?
C36 C31 P3 108.7(9) . . ?
C31 C32 C33 112.2(12) . . ?
C32 C33 C34 110.3(11) . . ?
C35 C34 C33 113.9(16) . . ?
C34 C35 C36 111.5(14) . . ?
C31 C36 C35 110.7(11) . . ?
C42 C41 C46 116.4(17) . . ?
C42 C41 P4 133.0(18) . . ?
C46 C41 P4 110.5(17) . . ?
C41 C42 C43 119.3(17) . . ?
C44 C43 C42 113.0(16) . . ?
C45 C44 C43 130(2) . . ?
C44 C45 C46 116.3(16) . . ?
C41 C46 C45 116.6(15) . . ?
C42' C41' C46' 111.6(19) . . ?
C42' C41' P4 130(2) . . ?
C46' C41' P4 112.6(17) . . ?
C41' C42' C43' 120.7(17) . . ?
C44' C43' C42' 110.8(15) . . ?
C45' C44' C43' 125(2) . . ?
C44' C45' C46' 114.9(18) . . ?
C41' C46' C45' 116.5(15) . . ?
O1 Li1 N2 112.2(11) . . ?
O1 Li1 N1 104.8(10) . . ?
N2 Li1 N1 86.0(10) . . ?
O1 Li1 As1 118.8(11) . . ?
N2 Li1 As1 117.5(9) . . ?
N1 Li1 As1 111.7(9) . . ?
O1 Li1 C3 102.8(12) . . ?
N2 Li1 C3 61.8(11) . . ?
N1 Li1 C3 26.6(9) . . ?
As1 Li1 C3 130.8(11) . . ?
C54 O1 C51 101.3(14) . . ?
C54 O1 C51' 105(2) . . ?
C51 O1 C51' 32(2) . . ?
C54 O1 Li1 135.5(14) . . ?
C51 O1 Li1 123.1(16) . . ?
C51' O1 Li1 114(2) . . ?
O1 C51 C52 108.4(17) . . ?
C52 C51' O1 110(3) . . ?
C51' C52 C51 33(2) . . ?
C51' C52 C53 101(3) . . ?
C51 C52 C53 100.3(19) . . ?
C54 C53 C52 104(2) . . ?
O1 C54 C53 109(2) . . ?
C3 N1 C2' 133(3) . . ?
C3 N1 C1 121(2) . . ?
C2' N1 C1 60.7(16) . . ?
C3 N1 C3' 34(2) . . ?
C2' N1 C3' 115(2) . . ?
C1 N1 C3' 146(2) . . ?
C3 N1 C1' 71.8(19) . . ?
C2' N1 C1' 108.5(19) . . ?
C1 N1 C1' 53.1(14) . . ?
C3' N1 C1' 105(2) . . ?
C3 N1 C2 110(2) . . ?
C2' N1 C2 39.5(15) . . ?
C1 N1 C2 100(2) . . ?
C3' N1 C2 80.2(17) . . ?
C1' N1 C2 139.7(16) . . ?
C3 N1 Li1 104(2) . . ?
C2' N1 Li1 118.7(16) . . ?
C1 N1 Li1 111.1(16) . . ?
C3' N1 Li1 100.7(17) . . ?
C1' N1 Li1 107.8(13) . . ?
C2 N1 Li1 110.2(13) . . ?
C5 N2 C6 106.7(12) . . ?
C5 N2 C4 110.0(13) . . ?
C6 N2 C4 107.6(11) . . ?
C5 N2 Li1 120.7(11) . . ?
C6 N2 Li1 107.1(10) . . ?
C4 N2 Li1 104.0(11) . . ?
N1 C3 C4 121(3) . . ?
N1 C3 Li1 49.1(15) . . ?
C4 C3 Li1 79.7(16) . . ?
C4 C3' N1 121(3) . . ?
C3' C4 N2 115(2) . . ?
C3' C4 C3 33(2) . . ?
N2 C4 C3 113.5(18) . . ?

loop_
_geom_bond_atom_site_label_1
_geom_bond_atom_site_label_2
_geom_bond_distance
_geom_bond_site_symmetry_2
_geom_bond_publ_flag
As1 P1 2.258(4) . ?
As1 P4 2.321(4) . ?
As1 Li1 2.68(2) . ?
P1 C11 1.887(12) . ?
P1 P2 2.196(5) . ?
P2 C21 1.843(11) . ?
P2 P3 2.214(5) . ?
P3 C31 1.881(11) . ?
P3 P4 2.181(5) . ?
P4 C41' 1.853(17) . ?
P4 C41 1.933(18) . ?
C11 C12 1.499(14) . ?
C11 C16 1.548(14) . ?
C12 C13 1.49(2) . ?
C12 C13' 1.69(4) . ?
C13 C14 1.52(2) . ?
C13' C14 1.66(4) . ?
C14 C15 1.487(15) . ?
C15 C16 1.530(13) . ?
C21 C22 1.517(13) . ?
C21 C26 1.525(13) . ?
C22 C23 1.538(15) . ?
C23 C24 1.482(15) . ?
C24 C25 1.498(15) . ?
C25 C26 1.542(14) . ?
C31 C32 1.510(15) . ?
C31 C36 1.534(14) . ?
C32 C33 1.530(14) . ?
C33 C34 1.530(16) . ?
C34 C35 1.486(18) . ?
C35 C36 1.543(16) . ?
C41 C42 1.26(2) . ?
C41 C46 1.42(2) . ?
C42 C43 1.577(19) . ?
C43 C44 1.253(13) . ?
C44 C45 1.228(13) . ?
C45 C46 1.571(19) . ?
C41' C42' 1.21(2) . ?
C41' C46' 1.43(2) . ?
C42' C43' 1.624(19) . ?
C43' C44' 1.263(13) . ?
C44' C45' 1.230(13) . ?
C45' C46' 1.56(2) . ?
Li1 O1 1.96(2) . ?
Li1 N2 2.11(2) . ?
Li1 N1 2.13(2) . ?
Li1 C3 2.73(4) . ?
O1 C54 1.386(15) . ?
O1 C51 1.42(3) . ?
O1 C51' 1.51(5) . ?
C51 C52 1.43(3) . ?
C51' C52 1.32(5) . ?
C52 C53 1.58(2) . ?
C53 C54 1.39(2) . ?
N1 C3 1.26(4) . ?
N1 C2' 1.34(3) . ?
N1 C1 1.48(3) . ?
N1 C3' 1.48(4) . ?
N1 C1' 1.54(3) . ?
N1 C2 1.59(2) . ?
N2 C5 1.441(15) . ?
N2 C6 1.454(13) . ?
N2 C4 1.509(16) . ?
C3 C4 1.53(4) . ?
C3' C4 1.31(4) . ?
